data_7060983
loop_
_publ_author_name
'Laha, Joydev K.'
'Singh, Neha'
'Hunjan, Mandeep Kaur'

_publ_section_title
;
 Synthesis of unsymmetrical urea from aryl- or pyridyl carboxamides and
 aminopyridines using PhI(OAc)2via in situ formation of aryl- or pyridyl
 isocyanates
;
_journal_issue 40
_journal_name_full 'New Journal of Chemistry'
_journal_page_first 18815
_journal_page_last 18823
_journal_paper_doi 10.1039/D1NJ03160K
_journal_volume 45
_journal_year 2021
_chemical_formula_moiety 'C13 H10 F3 N3 O'
_chemical_formula_sum 'C13 H10 F3 N3 O'
_chemical_formula_weight 281.24
_chemical_name_systematic 1-(pyridin-2-yl)-3-(3-(trifluoromethyl)phenyl)urea
_space_group_crystal_system monoclinic
_space_group_IT_number 14
_space_group_name_Hall '-P 2ybc'
_space_group_name_H-M_alt 'P 1 21/c 1'
_atom_sites_solution_hydrogens geom
_audit_creation_method SHELXL-2014/7
_audit_update_record
;
2021-06-06 deposited with the CCDC.	2021-09-03 downloaded from the CCDC.
;
_cell_angle_alpha 90
_cell_angle_beta 115.755(3)
_cell_angle_gamma 90
_cell_formula_units_Z 4
_cell_length_a 14.7883(11)
_cell_length_b 5.8469(5)
_cell_length_c 16.4107(16)
_cell_measurement_reflns_used 12105
_cell_measurement_temperature 293(2)
_cell_measurement_theta_max 20.66
_cell_measurement_theta_min 2.5
_cell_volume 1278.00(19)
_computing_cell_refinement 'APEX2 (Bruker, 2014); SAINT (Bruker, 2014)'
_computing_data_collection 'APEX2 (Bruker, 2014)'
_computing_data_reduction 'SAINT (Bruker, 2014);XPREP(Sheldrick,2014)'
_computing_molecular_graphics 'Ortep, Platon, mercury'
_computing_structure_refinement 'SHELXL-2014 (Sheldrick, 2014)'
_computing_structure_solution 'SHELXS-2014 (Sheldrick, 2014)'
_diffrn_ambient_temperature 293(2)
_diffrn_detector_area_resol_mean 10.233
_diffrn_measured_fraction_theta_full 0.991
_diffrn_measured_fraction_theta_max 0.977
_diffrn_measurement_device_type 'Bruker D8 Venture PHOTON 100 CMOS'
_diffrn_measurement_method 'phi and omega scan'
_diffrn_radiation_type MoK\a
_diffrn_radiation_wavelength 0.71073
_diffrn_reflns_av_R_equivalents 0.0487
_diffrn_reflns_av_unetI/netI 0.0484
_diffrn_reflns_Laue_measured_fraction_full 0.991
_diffrn_reflns_Laue_measured_fraction_max 0.977
_diffrn_reflns_limit_h_max 19
_diffrn_reflns_limit_h_min -18
_diffrn_reflns_limit_k_max 7
_diffrn_reflns_limit_k_min -7
_diffrn_reflns_limit_l_max 15
_diffrn_reflns_limit_l_min -21
_diffrn_reflns_number 12105
_diffrn_reflns_point_group_measured_fraction_full 0.991
_diffrn_reflns_point_group_measured_fraction_max 0.977
_diffrn_reflns_theta_full 25.242
_diffrn_reflns_theta_max 28.329
_diffrn_reflns_theta_min 2.504
_diffrn_source 'fine-focus sealed tube'
_exptl_absorpt_coefficient_mu 0.126
_exptl_absorpt_correction_T_max 0.7457
_exptl_absorpt_correction_T_min 0.6519
_exptl_absorpt_correction_type multi-scan
_exptl_absorpt_process_details SADABS
_exptl_crystal_colour colorless
_exptl_crystal_density_diffrn 1.462
_exptl_crystal_density_meas 1.42
_exptl_crystal_density_method 'not measured'
_exptl_crystal_description block
_exptl_crystal_F_000 576
_exptl_crystal_size_max 0.320
_exptl_crystal_size_mid 0.300
_exptl_crystal_size_min 0.270
_refine_diff_density_max 0.551
_refine_diff_density_min -0.391
_refine_diff_density_rms 0.058
_refine_ls_extinction_method none
_refine_ls_goodness_of_fit_ref 1.025
_refine_ls_hydrogen_treatment constr
_refine_ls_matrix_type full
_refine_ls_number_parameters 181
_refine_ls_number_reflns 3115
_refine_ls_number_restraints 0
_refine_ls_restrained_S_all 1.025
_refine_ls_R_factor_all 0.1065
_refine_ls_R_factor_gt 0.0864
_refine_ls_shift/su_max 0.000
_refine_ls_shift/su_mean 0.000
_refine_ls_structure_factor_coef Fsqd
_refine_ls_weighting_details 'w=1/[\s^2^(Fo^2^)+(0.1370P)^2^+0.8201P] where P=(Fo^2^+2Fc^2^)/3'
_refine_ls_weighting_scheme calc
_refine_ls_wR_factor_gt 0.2426
_refine_ls_wR_factor_ref 0.2591
_reflns_Friedel_coverage 0.000
_reflns_number_gt 2317
_reflns_number_total 3115
_reflns_threshold_expression 'I > 2\s(I)'
_cod_data_source_file d1nj03160k2.cif
_cod_data_source_block shelx
_cod_depositor_comments 'Adding full bibliography for 7060983.cif.'
_cod_original_sg_symbol_H-M 'P 21/c'
_cod_database_code 7060983
_shelx_shelxl_version_number 2014/7
_shelx_space_group_comment
;
The symmetry employed for this shelxl refinement is uniquely defined
by the following loop, which should always be used as a source of
symmetry information in preference to the above space-group names.
They are only intended as comments.
;
_shelx_estimated_absorpt_t_min 0.961
_shelx_estimated_absorpt_t_max 0.967

loop_
_space_group_symop_operation_xyz
'x, y, z'
'-x, y+1/2, -z+1/2'
'-x, -y, -z'
'x, -y-1/2, z-1/2'

loop_
_atom_site_label
_atom_site_type_symbol
_atom_site_fract_x
_atom_site_fract_y
_atom_site_fract_z
_atom_site_U_iso_or_equiv
_atom_site_adp_type
_atom_site_occupancy
_atom_site_site_symmetry_order
_atom_site_calc_flag
_atom_site_refinement_flags_posn
_atom_site_refinement_flags_adp
_atom_site_refinement_flags_occupancy
_atom_site_disorder_assembly
_atom_site_disorder_group
O1 O 0.90577(14) 0.4085(3) 0.89578(13) 0.0550(6) Uani 1 1 d . . . . .
N3 N 1.12319(16) -0.0915(4) 0.94090(16) 0.0477(6) Uani 1 1 d . . . . .
N2 N 0.93941(15) 0.0755(4) 0.84154(15) 0.0480(6) Uani 1 1 d . . . . .
H2 H 0.9878 -0.0157 0.8482 0.058 Uiso 1 1 calc R U . . .
F1 F 0.58627(18) 0.3880(5) 0.7117(2) 0.1182(11) Uani 1 1 d . . . . .
N1 N 1.05905(15) 0.2519(4) 0.96895(15) 0.0483(6) Uani 1 1 d . . . . .
H1 H 1.0729 0.3674 1.0048 0.058 Uiso 1 1 calc R U . . .
F2 F 0.5476(2) 0.3289(6) 0.57788(19) 0.1264(11) Uani 1 1 d . . . . .
C3 C 0.75990(18) 0.1577(5) 0.74735(17) 0.0436(6) Uani 1 1 d . . . . .
H3 H 0.7635 0.2956 0.7769 0.052 Uiso 1 1 calc R U . . .
C10 C 1.2290(2) 0.1482(5) 1.06435(19) 0.0511(7) Uani 1 1 d . . . . .
H10 H 1.2369 0.2806 1.0982 0.061 Uiso 1 1 calc R U . . .
F3 F 0.50108(19) 0.1029(5) 0.6483(4) 0.1617(18) Uani 1 1 d . . . . .
C4 C 0.84492(18) 0.0231(4) 0.77104(16) 0.0401(6) Uani 1 1 d . . . . .
C2 C 0.66945(19) 0.0841(5) 0.67914(18) 0.0473(6) Uani 1 1 d . . . . .
C9 C 1.13762(18) 0.0970(4) 0.99058(17) 0.0423(6) Uani 1 1 d . . . . .
C5 C 0.8379(2) -0.1798(5) 0.72406(19) 0.0489(6) Uani 1 1 d . . . . .
H5 H 0.8949 -0.2695 0.7390 0.059 Uiso 1 1 calc R U . . .
C11 C 1.3065(2) -0.0042(6) 1.0849(2) 0.0597(8) Uani 1 1 d . . . . .
H11 H 1.3685 0.0256 1.1329 0.072 Uiso 1 1 calc R U . . .
C13 C 1.2008(2) -0.2371(5) 0.9641(2) 0.0543(7) Uani 1 1 d . . . . .
H13 H 1.1913 -0.3698 0.9301 0.065 Uiso 1 1 calc R U . . .
C7 C 0.6633(2) -0.1176(5) 0.6330(2) 0.0575(7) Uani 1 1 d . . . . .
H7 H 0.6024 -0.1640 0.5870 0.069 Uiso 1 1 calc R U . . .
C6 C 0.7480(2) -0.2492(5) 0.6559(2) 0.0582(8) Uani 1 1 d . . . . .
H6 H 0.7444 -0.3851 0.6252 0.070 Uiso 1 1 calc R U . . .
C12 C 1.2927(2) -0.2015(6) 1.0346(2) 0.0606(8) Uani 1 1 d . . . . .
H12 H 1.3444 -0.3067 1.0483 0.073 Uiso 1 1 calc R U . . .
C8 C 0.96283(18) 0.2526(4) 0.90000(16) 0.0414(6) Uani 1 1 d . . . . .
C1 C 0.5773(2) 0.2216(6) 0.6555(2) 0.0621(8) Uani 1 1 d . . . . .

loop_
_atom_site_aniso_label
_atom_site_aniso_U_11
_atom_site_aniso_U_22
_atom_site_aniso_U_33
_atom_site_aniso_U_23
_atom_site_aniso_U_13
_atom_site_aniso_U_12
O1 0.0452(10) 0.0530(11) 0.0478(11) -0.0124(9) 0.0025(8) 0.0132(8)
N3 0.0409(11) 0.0471(12) 0.0525(13) -0.0005(10) 0.0180(10) 0.0051(9)
N2 0.0369(10) 0.0515(13) 0.0450(12) -0.0107(10) 0.0078(9) 0.0092(9)
F1 0.0681(14) 0.142(2) 0.114(2) -0.0417(18) 0.0111(13) 0.0414(15)
N1 0.0402(11) 0.0462(12) 0.0468(12) -0.0109(10) 0.0080(9) 0.0047(9)
F2 0.111(2) 0.159(3) 0.0867(18) 0.0456(18) 0.0223(15) 0.069(2)
C3 0.0413(12) 0.0450(14) 0.0387(13) -0.0044(10) 0.0120(10) 0.0005(10)
C10 0.0414(13) 0.0599(17) 0.0444(14) 0.0012(12) 0.0115(11) -0.0019(12)
F3 0.0553(13) 0.099(2) 0.328(6) 0.017(3) 0.081(2) -0.0030(13)
C4 0.0403(12) 0.0429(13) 0.0342(12) -0.0017(10) 0.0136(10) -0.0015(10)
C2 0.0402(13) 0.0529(15) 0.0423(14) 0.0024(11) 0.0119(11) -0.0032(11)
C9 0.0362(11) 0.0466(14) 0.0426(13) 0.0026(11) 0.0156(10) 0.0017(10)
C5 0.0519(14) 0.0444(14) 0.0487(15) -0.0044(12) 0.0201(12) 0.0038(12)
C11 0.0351(12) 0.081(2) 0.0528(17) 0.0140(16) 0.0096(12) 0.0049(13)
C13 0.0506(15) 0.0504(16) 0.0652(18) 0.0057(13) 0.0283(14) 0.0112(12)
C7 0.0524(15) 0.0561(17) 0.0518(16) -0.0074(13) 0.0114(13) -0.0139(13)
C6 0.0651(18) 0.0481(16) 0.0559(17) -0.0151(13) 0.0211(15) -0.0103(13)
C12 0.0457(15) 0.0650(19) 0.072(2) 0.0188(16) 0.0267(14) 0.0180(14)
C8 0.0377(12) 0.0443(13) 0.0366(12) -0.0021(10) 0.0108(10) 0.0036(10)
C1 0.0387(14) 0.072(2) 0.0606(18) 0.0007(16) 0.0074(13) 0.0017(13)

loop_
_atom_type_symbol
_atom_type_description
_atom_type_scat_dispersion_real
_atom_type_scat_dispersion_imag
_atom_type_scat_source
C C 0.0033 0.0016 'International Tables Vol C Tables 4.2.6.8 and 6.1.1.4'
H H 0.0000 0.0000 'International Tables Vol C Tables 4.2.6.8 and 6.1.1.4'
N N 0.0061 0.0033 'International Tables Vol C Tables 4.2.6.8 and 6.1.1.4'
O O 0.0106 0.0060 'International Tables Vol C Tables 4.2.6.8 and 6.1.1.4'
F F 0.0171 0.0103 'International Tables Vol C Tables 4.2.6.8 and 6.1.1.4'

loop_
_geom_angle_atom_site_label_1
_geom_angle_atom_site_label_2
_geom_angle_atom_site_label_3
_geom_angle
_geom_angle_site_symmetry_1
_geom_angle_site_symmetry_3
_geom_angle_publ_flag
C9 N3 C13 117.5(2) . . ?
C8 N2 C4 127.4(2) . . ?
C8 N1 C9 131.3(2) . . ?
C2 C3 C4 119.3(2) . . ?
C11 C10 C9 117.5(3) . . ?
C3 C4 C5 119.1(2) . . ?
C3 C4 N2 124.2(2) . . ?
C5 C4 N2 116.6(2) . . ?
C7 C2 C3 121.1(3) . . ?
C7 C2 C1 119.0(3) . . ?
C3 C2 C1 119.9(3) . . ?
N3 C9 N1 119.2(2) . . ?
N3 C9 C10 123.0(2) . . ?
N1 C9 C10 117.8(2) . . ?
C6 C5 C4 120.9(3) . . ?
C10 C11 C12 120.3(3) . . ?
N3 C13 C12 123.8(3) . . ?
C6 C7 C2 119.5(3) . . ?
C7 C6 C5 120.0(3) . . ?
C13 C12 C11 117.9(3) . . ?
O1 C8 N2 125.0(2) . . ?
O1 C8 N1 119.2(2) . . ?
N2 C8 N1 115.8(2) . . ?
F3 C1 F1 106.4(3) . . ?
F3 C1 F2 105.0(3) . . ?
F1 C1 F2 102.6(3) . . ?
F3 C1 C2 113.7(3) . . ?
F1 C1 C2 114.8(2) . . ?
F2 C1 C2 113.3(3) . . ?

loop_
_geom_bond_atom_site_label_1
_geom_bond_atom_site_label_2
_geom_bond_distance
_geom_bond_site_symmetry_2
_geom_bond_publ_flag
O1 C8 1.224(3) . ?
N3 C9 1.332(3) . ?
N3 C13 1.345(3) . ?
N2 C8 1.350(3) . ?
N2 C4 1.407(3) . ?
F1 C1 1.308(4) . ?
N1 C8 1.381(3) . ?
N1 C9 1.392(3) . ?
F2 C1 1.312(4) . ?
C3 C2 1.388(3) . ?
C3 C4 1.388(3) . ?
C10 C11 1.373(4) . ?
C10 C9 1.400(4) . ?
F3 C1 1.285(4) . ?
C4 C5 1.394(4) . ?
C2 C7 1.383(4) . ?
C2 C1 1.481(4) . ?
C5 C6 1.376(4) . ?
C11 C12 1.381(5) . ?
C13 C12 1.365(5) . ?
C7 C6 1.376(4) . ?
